data_4350788
loop_
_publ_author_name
'Christian N. Garon'
'Maxime Daigle'
'Isabelle Levesque'
'Philippe Dufour'
'Hassan Iden'
'Christian Tessier'
'Thierry Maris'
'Jean-Fran\,cois Morin'
'Fr\'ed\'eric-Georges Fontaine'

_publ_section_title
;
 On the Interaction of Acetone with Electrophilic Metallocavitands Having
 Extended Cavities
;
_journal_name_full 'Inorganic Chemistry'
_journal_page_first 10384
_journal_page_last 10393
_journal_paper_doi 10.1021/ic3015755
_journal_volume 51
_journal_year 2012
_chemical_formula_moiety 'C69 H80 B3 O13 Ta3,C3 H6 O1 '
_chemical_formula_sum 'C72 H86 B3 O14 Ta3'
_chemical_name_systematic
;
(\m3-Hydroxo)-(\m2-hydroxo)-tris(\m2-4-(benzyloxy)phenylboronato)
-bis(\m2-oxo)-tris(\h5-pentamethyl-cyclopentadienyl)-tri-tantalum 
acetone solvate
;
_space_group_IT_number 161
_space_group_name_Hall 'P 3* -2n'
_space_group_name_H-M_alt 'R 3 c :R'
_symmetry_cell_setting rhombohedral
_symmetry_Int_Tables_number 161
_symmetry_space_group_name_Hall 'P 3* -2n'
_symmetry_space_group_name_H-M 'R 3 c :R'
_cell_angle_alpha 94.3500
_cell_angle_beta 94.3500
_cell_angle_gamma 94.3500
_cell_formula_units_Z 2
_cell_length_a 15.1087(5)
_cell_length_b 15.1087(5)
_cell_length_c 15.1087(5)
_cell_volume 3417.5(2)
_diffrn_ambient_temperature 296
_exptl_crystal_density_diffrn 1.699
_exptl_crystal_F_000 1796
_refine_ls_R_factor_gt 0.0265
_refine_ls_wR_factor_gt 0.0265
_cod_data_source_file Ta3-4OBn.cif
_cod_data_source_block Ta3-4OBn
_cod_original_cell_volume 3417.5(3)
_cod_original_sg_symbol_H-M 'R 3 c r'
_cod_database_code 4350788

loop_
_space_group_symop_id
_space_group_symop_operation_xyz
1 x,y,z
2 z,x,y
3 y,z,x
4 1/2+y,1/2+x,1/2+z
5 1/2+z,1/2+y,1/2+x
6 1/2+x,1/2+z,1/2+y

loop_
_atom_site_label
_atom_site_type_symbol
_atom_site_thermal_displace_type
_atom_site_fract_x
_atom_site_fract_y
_atom_site_fract_z
_atom_site_occupancy
_atom_site_U_iso_or_equiv
_atom_site_calc_flag
_atom_site_refinement_flags
_atom_site_disorder_assembly
_atom_site_disorder_group
Ta1 Ta Uiso 0.43587(2) 0.53089(2) 0.35582(2) 1.000 0.0500 . . . .
O1 O Uiso 0.4187(2) 0.6327(2) 0.4427(2) 1.000 0.0500 . . . .
O2 O Uiso 0.5644(2) 0.5663(2) 0.3629(2) 1.000 0.0500 . . . .
O3 O Uiso 0.4691(2) 0.4057(2) 0.3281(2) 1.000 0.0500 . . . .
O4 O Uiso 0.4811(2) 0.4811(2) 0.4811(2) 1.000 0.0500 . . . .
O5 O Uiso 0.4732(3) 0.9530(3) 0.7680(3) 1.000 0.0500 . . . .
C1 C Uiso 0.3254(4) 0.5189(4) 0.2243(4) 1.000 0.0500 . . . .
C2 C Uiso 0.4083(5) 0.5087(4) 0.1887(4) 1.000 0.0500 . . . .
C3 C Uiso 0.4602(4) 0.5865(4) 0.2078(4) 1.000 0.0500 . . . .
C4 C Uiso 0.4125(5) 0.6479(4) 0.2561(4) 1.000 0.0500 . . . .
C5 C Uiso 0.3291(4) 0.6069(5) 0.2654(4) 1.000 0.0500 . . . .
C6 C Uiso 0.2468(6) 0.4517(6) 0.2158(5) 1.000 0.0500 . . . .
O6 O Uiso 0.5918(3) 0.5918(3) 0.5918(3) 1.000 0.0500 . . . .
C7 C Uiso 0.4302(6) 0.4280(5) 0.1340(5) 1.000 0.0500 . . . .
C8 C Uiso 0.5506(5) 0.6049(6) 0.1761(5) 1.000 0.0500 . . . .
C9 C Uiso 0.4495(6) 0.7415(5) 0.2848(5) 1.000 0.0500 . . . .
C10 C Uiso 0.2547(5) 0.6494(7) 0.3076(6) 1.000 0.0500 . . . .
C11 C Uiso 0.4173(3) 0.7256(4) 0.5899(3) 1.000 0.0500 . . . .
C12 C Uiso 0.4555(3) 0.8036(4) 0.5619(4) 1.000 0.0500 . . . .
C13 C Uiso 0.4752(3) 0.8809(4) 0.6178(4) 1.000 0.0500 . . . .
C14 C Uiso 0.4584(3) 0.8814(4) 0.7055(3) 1.000 0.0500 . . . .
C15 C Uiso 0.4218(3) 0.8041(4) 0.7368(4) 1.000 0.0500 . . . .
C16 C Uiso 0.4017(3) 0.7280(4) 0.6791(4) 1.000 0.0500 . . . .
C17 C Uiso 0.4878(3) 1.0388(4) 0.7385(4) 1.000 0.0500 . . . .
C18 C Uiso 0.4871(3) 1.1064(4) 0.8171(4) 1.000 0.0500 . . . .
C19 C Uiso 0.5396(4) 1.1850(4) 0.8210(4) 1.000 0.0500 . . . .
C20 C Uiso 0.5384(4) 1.2489(5) 0.8885(5) 1.000 0.0500 . . . .
C21 C Uiso 0.4845(4) 1.2343(5) 0.9556(5) 1.000 0.0500 . . . .
C22 C Uiso 0.4351(5) 1.1569(5) 0.9554(5) 1.000 0.0500 . . . .
C23 C Uiso 0.4359(4) 1.0916(4) 0.8859(4) 1.000 0.0500 . . . .
B1 B Uiso 0.3987(4) 0.6363(4) 0.5293(4) 1.000 0.0500 . . . .
C24 C Uiso 0.6419(3) 0.6419(3) 0.6419(3) 1.000 0.0500 . . . .
C25 C Uiso 0.6557(13) 0.7359(7) 0.6055(12) 1.000 0.0500 . . . .
C26 C Uiso 0.6971(14) 0.6312(11) 0.7177(11) 1.000 0.0500 . . . .
H1 H Uiso 0.20550 0.46870 0.25800 1.000 0.0500 . . . .
H2 H Uiso 0.26620 0.39440 0.22750 1.000 0.0500 . . . .
H3 H Uiso 0.21830 0.44890 0.15660 1.000 0.0500 . . . .
H4 H Uiso 0.41640 0.43520 0.07210 1.000 0.0500 . . . .
H5 H Uiso 0.39590 0.37650 0.15050 1.000 0.0500 . . . .
H6 H Uiso 0.49250 0.42020 0.14450 1.000 0.0500 . . . .
H7 H Uiso 0.59350 0.57670 0.21210 1.000 0.0500 . . . .
H8 H Uiso 0.56590 0.66800 0.18080 1.000 0.0500 . . . .
H9 H Uiso 0.55040 0.58180 0.11510 1.000 0.0500 . . . .
H10 H Uiso 0.44520 0.77720 0.23500 1.000 0.0500 . . . .
H11 H Uiso 0.51080 0.74140 0.30680 1.000 0.0500 . . . .
H12 H Uiso 0.41610 0.76580 0.33110 1.000 0.0500 . . . .
H13 H Uiso 0.27830 0.68720 0.35930 1.000 0.0500 . . . .
H14 H Uiso 0.21300 0.60400 0.32480 1.000 0.0500 . . . .
H15 H Uiso 0.22510 0.68440 0.26570 1.000 0.0500 . . . .
H16 H Uiso 0.46870 0.80430 0.50280 1.000 0.0500 . . . .
H17 H Uiso 0.49980 0.93230 0.59570 1.000 0.0500 . . . .
H18 H Uiso 0.41070 0.80320 0.79640 1.000 0.0500 . . . .
H19 H Uiso 0.37700 0.67670 0.70130 1.000 0.0500 . . . .
H20 H Uiso 0.44140 1.04850 0.69310 1.000 0.0500 . . . .
H21 H Uiso 0.54470 1.04460 0.71280 1.000 0.0500 . . . .
H22 H Uiso 0.57710 1.19460 0.77600 1.000 0.0500 . . . .
H23 H Uiso 0.57380 1.30210 0.88930 1.000 0.0500 . . . .
H24 H Uiso 0.48220 1.27840 1.00160 1.000 0.0500 . . . .
H25 H Uiso 0.40010 1.14680 1.00230 1.000 0.0500 . . . .
H26 H Uiso 0.40150 1.03780 0.88610 1.000 0.0500 . . . .
H27 H Uiso 0.64120 0.73080 0.54220 1.000 0.0500 . . . .
H28 H Uiso 0.71670 0.75880 0.61830 1.000 0.0500 . . . .
H29 H Uiso 0.61770 0.77570 0.63350 1.000 0.0500 . . . .
H30 H Uiso 0.66200 0.62750 0.76790 1.000 0.0500 . . . .
H31 H Uiso 0.74070 0.68120 0.72850 1.000 0.0500 . . . .
H32 H Uiso 0.72650 0.57750 0.70890 1.000 0.0500 . . . .

loop_
_atom_type_symbol
_atom_type_description
_atom_type_scat_dispersion_real
_atom_type_scat_dispersion_imag
_atom_type_scat_source
C C 0.0033 0.0016 ' International Tables Vol C Tables 4.2.6.8 and 6.1.1.4'
H H 0.0000 0.0000 ' International Tables Vol C Tables 4.2.6.8 and 6.1.1.4'
B B 0.0013 0.0007 ' International Tables Vol C Tables 4.2.6.8 and 6.1.1.4'
O O 0.0106 0.0060 ' International Tables Vol C Tables 4.2.6.8 and 6.1.1.4'
Ta Ta -0.7052 6.5227 ' International Tables Vol C Tables 4.2.6.8 and 6.1.1.4'

loop_
_geom_angle_atom_site_label_1
_geom_angle_atom_site_label_2
_geom_angle_atom_site_label_3
_geom_angle
_geom_angle_site_symmetry_1
_geom_angle_site_symmetry_2
_geom_angle_site_symmetry_3
_geom_angle_publ_flag
O1 Ta1 O2 90.20(12) . . . y
O1 Ta1 O3 150.94(12) . . . y
O1 Ta1 O4 78.27(12) . . . y
O1 Ta1 C1 112.43(17) . . . y
O1 Ta1 C3 109.66(16) . . . y
O1 Ta1 C4 79.13(17) . . . y
O1 Ta1 C5 80.76(18) . . . y
O1 Ta1 O3 85.35(12) . . 2_555 y
O2 Ta1 O3 86.15(12) . . . y
O2 Ta1 O4 78.45(12) . . . y
O2 Ta1 C1 128.91(17) . . . y
O2 Ta1 C3 75.88(17) . . . y
O2 Ta1 C4 88.5(2) . . . y
O2 Ta1 C5 121.44(18) . . . y
O2 Ta1 O3 150.74(12) . . 2_555 y
O3 Ta1 O4 72.75(12) . . . y
O3 Ta1 C1 91.88(16) . . . y
O3 Ta1 C3 97.38(16) . . . y
O3 Ta1 C4 129.48(17) . . . y
O3 Ta1 C5 125.27(18) . . . y
O3 Ta1 O3 83.95(12) . . 2_555 y
O4 Ta1 C1 148.51(16) . . . y
O4 Ta1 C3 153.07(16) . . . y
O4 Ta1 C4 153.77(17) . . . y
O4 Ta1 C5 151.08(16) . . . y
O3 Ta1 O4 72.33(12) 2_555 . . y
C1 Ta1 C3 53.7(2) . . . y
C1 Ta1 C4 54.8(2) . . . y
C1 Ta1 C5 33.5(2) . . . y
O3 Ta1 C1 78.97(16) 2_555 . . y
C3 Ta1 C4 33.3(2) . . . y
C3 Ta1 C5 54.4(2) . . . y
O3 Ta1 C3 132.69(16) 2_555 . . y
C4 Ta1 C5 32.9(2) . . . y
O3 Ta1 C4 118.8(2) 2_555 . . y
O3 Ta1 C5 86.39(17) 2_555 . . y
Ta1 O1 B1 132.0(3) . . . y
Ta1 O2 B1 132.5(3) . . 3_555 y
Ta1 O3 Ta1 112.21(14) . . 3_555 y
Ta1 O4 Ta1 101.57(12) . . 2_555 y
Ta1 O4 Ta1 101.57(12) . . 3_555 y
Ta1 O4 Ta1 101.57(12) 2_555 . 3_555 y
C14 O5 C17 118.6(5) . . . y
Ta1 C1 C2 75.1(4) . . . y
Ta1 C1 C5 71.8(3) . . . y
Ta1 C1 C6 121.3(4) . . . y
C2 C1 C5 107.1(5) . . . ?
C2 C1 C6 126.6(6) . . . ?
C5 C1 C6 126.3(6) . . . ?
C1 C2 C3 108.1(5) . . . ?
C1 C2 C7 124.6(6) . . . ?
C3 C2 C7 127.1(7) . . . ?
Ta1 C3 C2 75.4(4) . . . y
Ta1 C3 C4 71.3(3) . . . y
Ta1 C3 C8 123.1(4) . . . y
C2 C3 C4 109.2(6) . . . ?
C2 C3 C8 124.6(6) . . . ?
C4 C3 C8 126.0(6) . . . ?
Ta1 C4 C3 75.5(4) . . . y
Ta1 C4 C5 73.8(4) . . . y
Ta1 C4 C9 119.3(4) . . . y
C3 C4 C5 107.7(6) . . . ?
C3 C4 C9 122.8(7) . . . ?
C5 C4 C9 129.4(7) . . . ?
Ta1 C5 C1 74.8(4) . . . y
Ta1 C5 C4 73.3(4) . . . y
Ta1 C5 C10 120.0(5) . . . y
C1 C5 C4 107.9(5) . . . ?
C1 C5 C10 126.2(6) . . . ?
C4 C5 C10 125.9(7) . . . ?
C12 C11 C16 115.7(5) . . . ?
C12 C11 B1 124.0(5) . . . y
C16 C11 B1 120.1(5) . . . y
C11 C12 C13 123.1(5) . . . ?
C12 C13 C14 119.8(5) . . . ?
O5 C14 C13 126.2(5) . . . y
O5 C14 C15 114.8(4) . . . y
C13 C14 C15 119.0(5) . . . ?
C14 C15 C16 120.0(5) . . . ?
C11 C16 C15 122.4(5) . . . ?
O5 C17 C18 108.5(5) . . . y
C17 C18 C19 119.9(5) . . . ?
C17 C18 C23 121.8(5) . . . ?
C19 C18 C23 118.3(6) . . . ?
C18 C19 C20 121.8(6) . . . ?
C19 C20 C21 119.2(7) . . . ?
C20 C21 C22 120.4(7) . . . ?
C21 C22 C23 120.4(7) . . . ?
C18 C23 C22 119.8(6) . . . ?
O1 B1 C11 120.1(5) . . . y
O1 B1 O2 122.3(5) . . 2_555 y
O2 B1 C11 117.6(5) 2_555 . . y
C1 C6 H1 109.00 . . . ?
C1 C6 H2 109.00 . . . ?
C1 C6 H3 109.00 . . . ?
H1 C6 H2 109.00 . . . ?
H1 C6 H3 110.00 . . . ?
H2 C6 H3 110.00 . . . ?
C2 C7 H4 110.00 . . . ?
C2 C7 H5 109.00 . . . ?
C2 C7 H6 109.00 . . . ?
H4 C7 H5 110.00 . . . ?
H4 C7 H6 110.00 . . . ?
H5 C7 H6 109.00 . . . ?
C3 C8 H7 109.00 . . . ?
C3 C8 H8 109.00 . . . ?
C3 C8 H9 109.00 . . . ?
H7 C8 H8 109.00 . . . ?
H7 C8 H9 109.00 . . . ?
H8 C8 H9 110.00 . . . ?
C4 C9 H10 110.00 . . . ?
C4 C9 H11 109.00 . . . ?
C4 C9 H12 109.00 . . . ?
H10 C9 H11 110.00 . . . ?
H10 C9 H12 109.00 . . . ?
H11 C9 H12 109.00 . . . ?
C5 C10 H13 109.00 . . . ?
C5 C10 H14 109.00 . . . ?
C5 C10 H15 109.00 . . . ?
H13 C10 H14 110.00 . . . ?
H13 C10 H15 109.00 . . . ?
H14 C10 H15 110.00 . . . ?
C11 C12 H16 118.00 . . . ?
C13 C12 H16 118.00 . . . ?
C12 C13 H17 120.00 . . . ?
C14 C13 H17 120.00 . . . ?
C14 C15 H18 120.00 . . . ?
C16 C15 H18 120.00 . . . ?
C11 C16 H19 119.00 . . . ?
C15 C16 H19 119.00 . . . ?
O5 C17 H20 110.00 . . . ?
O5 C17 H21 110.00 . . . ?
C18 C17 H20 110.00 . . . ?
C18 C17 H21 110.00 . . . ?
H20 C17 H21 108.00 . . . ?
C18 C19 H22 119.00 . . . ?
C20 C19 H22 119.00 . . . ?
C19 C20 H23 120.00 . . . ?
C21 C20 H23 120.00 . . . ?
C20 C21 H24 120.00 . . . ?
C22 C21 H24 120.00 . . . ?
C21 C22 H25 120.00 . . . ?
C23 C22 H25 120.00 . . . ?
C18 C23 H26 120.00 . . . ?
C22 C23 H26 120.00 . . . ?
O6 C24 C25 111.5(8) . . . y
O6 C24 C26 134.0(8) . . . y
O6 C24 C25 111.5(8) . . 2_555 y
O6 C24 C26 134.0(8) . . 2_555 y
O6 C24 C25 111.5(8) . . 3_555 y
O6 C24 C26 134.0(8) . . 3_555 y
C25 C24 C26 114.0(10) . . . ?
C25 C24 C25 107.4(10) . . 2_555 ?
C25 C24 C26 47.3(11) . . 2_555 ?
C25 C24 C25 107.4(10) . . 3_555 ?
C25 C24 C26 60.6(10) . . 3_555 ?
C25 C24 C26 60.6(10) 2_555 . . ?
C26 C24 C26 77.1(11) . . 2_555 ?
C25 C24 C26 47.3(11) 3_555 . . ?
C26 C24 C26 77.1(11) . . 3_555 ?
C25 C24 C26 114.0(10) 2_555 . 2_555 ?
C25 C24 C25 107.4(10) 2_555 . 3_555 ?
C25 C24 C26 47.3(11) 2_555 . 3_555 ?
C25 C24 C26 60.6(10) 3_555 . 2_555 ?
C26 C24 C26 77.1(11) 2_555 . 3_555 ?
C25 C24 C26 114.0(10) 3_555 . 3_555 ?
C24 C25 C26 58.7(11) . . 2_555 ?
C24 C25 C26 53.9(8) . . 3_555 ?
C26 C25 C26 79.2(14) 2_555 . 3_555 ?
C24 C26 C25 65.5(10) . . 2_555 ?
C24 C26 C26 51.5(8) . . 2_555 ?
C24 C26 C25 74.0(12) . . 3_555 ?
C24 C26 C26 51.5(9) . . 3_555 ?
C25 C26 C26 100.0(13) 2_555 . 2_555 ?
C25 C26 C25 138.6(17) 2_555 . 3_555 ?
C25 C26 C26 42.7(10) 2_555 . 3_555 ?
C25 C26 C26 58.1(13) 3_555 . 2_555 ?
C26 C26 C26 60.0(10) 2_555 . 3_555 ?
C25 C26 C26 114.5(16) 3_555 . 3_555 ?
C24 C25 H27 109.00 . . . ?
C24 C25 H28 109.00 . . . ?
C24 C25 H29 110.00 . . . ?
C24 C25 H32 97.00 . . 2_555 ?
C24 C25 H30 92.00 . . 3_555 ?
H27 C25 H28 109.00 . . . ?
H27 C25 H29 109.00 . . . ?
C26 C25 H27 116.00 2_555 . . ?
H27 C25 H32 72.00 . . 2_555 ?
C26 C25 H27 150.00 3_555 . . ?
H27 C25 H30 135.00 . . 3_555 ?
H28 C25 H29 109.00 . . . ?
C26 C25 H28 52.00 2_555 . . ?
H28 C25 H32 46.00 . . 2_555 ?
C26 C25 H28 101.00 3_555 . . ?
H28 C25 H30 99.00 . . 3_555 ?
C26 C25 H29 135.00 2_555 . . ?
H29 C25 H32 150.00 . . 2_555 ?
C26 C25 H29 63.00 3_555 . . ?
H29 C25 H30 26.00 . . 3_555 ?
C26 C25 H32 51.00 2_555 . 2_555 ?
C26 C25 H30 109.00 2_555 . 3_555 ?
C26 C25 H32 130.00 3_555 . 2_555 ?
H30 C25 H32 146.00 3_555 . 2_555 ?
C26 C25 H30 40.00 3_555 . 3_555 ?
C24 C26 H30 109.00 . . . ?
C24 C26 H31 109.00 . . . ?
C24 C26 H32 109.00 . . . ?
C24 C26 H29 99.00 . . 2_555 ?
C24 C26 H28 124.00 . . 3_555 ?
H30 C26 H31 110.00 . . . ?
H30 C26 H32 109.00 . . . ?
C25 C26 H30 46.00 2_555 . . ?
C26 C26 H30 142.00 2_555 . . ?
H29 C26 H30 12.00 2_555 . . ?
C25 C26 H30 158.00 3_555 . . ?
C26 C26 H30 82.00 3_555 . . ?
H28 C26 H30 126.00 3_555 . . ?
H31 C26 H32 110.00 . . . ?
C25 C26 H31 112.00 2_555 . . ?
C26 C26 H31 61.00 2_555 . . ?
H29 C26 H31 120.00 2_555 . . ?
C25 C26 H31 89.00 3_555 . . ?
C26 C26 H31 80.00 3_555 . . ?
H28 C26 H31 64.00 3_555 . . ?
C25 C26 H32 137.00 2_555 . . ?
C26 C26 H32 109.00 2_555 . . ?
H29 C26 H32 109.00 2_555 . . ?
C25 C26 H32 51.00 3_555 . . ?
C26 C26 H32 161.00 3_555 . . ?
H28 C26 H32 46.00 3_555 . . ?
C25 C26 H29 39.00 2_555 . 2_555 ?
C25 C26 H28 170.00 2_555 . 3_555 ?
C26 C26 H29 139.00 2_555 . 2_555 ?
C26 C26 H28 86.00 2_555 . 3_555 ?
C25 C26 H29 150.00 3_555 . 2_555 ?
C26 C26 H29 79.00 3_555 . 2_555 ?
H28 C26 H29 134.00 3_555 . 2_555 ?
C25 C26 H28 51.00 3_555 . 3_555 ?
C26 C26 H28 139.00 3_555 . 3_555 ?

loop_
_geom_bond_atom_site_label_1
_geom_bond_atom_site_label_2
_geom_bond_distance
_geom_bond_site_symmetry_1
_geom_bond_site_symmetry_2
_geom_bond_publ_flag
Ta1 O1 1.991(3) . . y
Ta1 O2 1.968(3) . . y
Ta1 O3 2.015(3) . . y
Ta1 O4 2.171(3) . . y
Ta1 C1 2.483(6) . . y
Ta1 C3 2.491(6) . . y
Ta1 C4 2.437(6) . . y
Ta1 C5 2.444(6) . . y
Ta1 O3 2.038(3) . 2_555 y
O1 B1 1.363(7) . . y
O2 B1 1.354(7) . 3_555 y
O5 C14 1.374(7) . . y
O5 C17 1.410(8) . . y
C1 C2 1.415(10) . . ?
C1 C5 1.419(9) . . ?
C1 C6 1.494(11) . . ?
C2 C3 1.362(9) . . ?
C2 C7 1.493(10) . . ?
C3 C4 1.411(9) . . ?
C3 C8 1.495(10) . . ?
C4 C5 1.383(10) . . ?
C4 C9 1.500(10) . . ?
C5 C10 1.496(11) . . ?
O6 C24 1.208(6) . . y
C11 C12 1.382(8) . . ?
C11 C16 1.384(7) . . ?
C11 B1 1.566(8) . . y
C12 C13 1.388(9) . . ?
C13 C14 1.368(7) . . ?
C14 C15 1.385(8) . . ?
C15 C16 1.389(9) . . ?
C17 C18 1.508(8) . . ?
C18 C19 1.372(8) . . ?
C18 C23 1.364(8) . . ?
C19 C20 1.352(10) . . ?
C20 C21 1.368(10) . . ?
C21 C22 1.338(10) . . ?
C22 C23 1.387(10) . . ?
C6 H1 0.9600 . . ?
C6 H3 0.9600 . . ?
C6 H2 0.9600 . . ?
C7 H4 0.9600 . . ?
C7 H6 0.9600 . . ?
C7 H5 0.9600 . . ?
C8 H7 0.9600 . . ?
C8 H8 0.9600 . . ?
C8 H9 0.9600 . . ?
C9 H10 0.9600 . . ?
C9 H11 0.9600 . . ?
C9 H12 0.9600 . . ?
C10 H14 0.9600 . . ?
C10 H15 0.9600 . . ?
C10 H13 0.9600 . . ?
C12 H16 0.9300 . . ?
C13 H17 0.9300 . . ?
C15 H18 0.9300 . . ?
C16 H19 0.9300 . . ?
C17 H21 0.9700 . . ?
C17 H20 0.9700 . . ?
C19 H22 0.9300 . . ?
C20 H23 0.9300 . . ?
C21 H24 0.9300 . . ?
C22 H25 0.9300 . . ?
C23 H26 0.9300 . . ?
C24 C25 1.567(13) . . ?
C24 C26 1.392(19) . . ?
C24 C25 1.567(13) . 2_555 ?
C24 C26 1.392(19) . 2_555 ?
C24 C25 1.567(13) . 3_555 ?
C24 C26 1.392(19) . 3_555 ?
C25 C26 1.20(3) . 2_555 ?
C25 C26 1.50(3) . 3_555 ?
C26 C26 1.73(2) . 2_555 ?
C26 C26 1.73(3) . 3_555 ?
C25 H27 0.9600 . . ?
C25 H28 0.9600 . . ?
C25 H29 0.9600 . . ?
C25 H32 0.9500 . 2_555 ?
C25 H30 1.0800 . 3_555 ?
C26 H30 0.9600 . . ?
C26 H31 0.9600 . . ?
C26 H32 0.9600 . . ?
C26 H29 1.3600 . 2_555 ?
C26 H28 0.9700 . 3_555 ?

loop_
_geom_hbond_atom_site_label_D
_geom_hbond_atom_site_label_H
_geom_hbond_atom_site_label_A
_geom_hbond_distance_DH
_geom_hbond_distance_HA
_geom_hbond_distance_DA
_geom_hbond_angle_DHA
_geom_hbond_site_symmetry_A
_geom_hbond_publ_flag
C8 H7 O2 0.9600 2.3700 2.920(8) 116.00 . y
C16 H19 O2 0.9300 2.5400 2.889(7) 103.00 2_555 y

loop_
_geom_torsion_atom_site_label_1
_geom_torsion_atom_site_label_2
_geom_torsion_atom_site_label_3
_geom_torsion_atom_site_label_4
_geom_torsion
_geom_torsion_site_symmetry_1
_geom_torsion_site_symmetry_2
_geom_torsion_site_symmetry_3
_geom_torsion_site_symmetry_4
O2 Ta1 O1 B1 -109.1(4) . . . .
O3 Ta1 O1 B1 -26.7(6) . . . .
O4 Ta1 O1 B1 -30.9(4) . . . .
C1 Ta1 O1 B1 118.0(4) . . . .
C3 Ta1 O1 B1 175.9(4) . . . .
C4 Ta1 O1 B1 162.5(5) . . . .
C5 Ta1 O1 B1 129.1(5) . . . .
O3 Ta1 O1 B1 42.0(4) 2_555 . . .
O1 Ta1 O2 B1 109.7(4) . . . 3_555
O3 Ta1 O2 B1 -41.5(4) . . . 3_555
O4 Ta1 O2 B1 31.7(4) . . . 3_555
C1 Ta1 O2 B1 -130.8(4) . . . 3_555
C3 Ta1 O2 B1 -140.1(5) . . . 3_555
C4 Ta1 O2 B1 -171.2(5) . . . 3_555
C5 Ta1 O2 B1 -171.1(4) . . . 3_555
O3 Ta1 O2 B1 28.9(6) 2_555 . . 3_555
O1 Ta1 O3 Ta1 -13.1(3) . . . 3_555
O2 Ta1 O3 Ta1 70.31(15) . . . 3_555
O4 Ta1 O3 Ta1 -8.78(13) . . . 3_555
C1 Ta1 O3 Ta1 -160.81(19) . . . 3_555
C3 Ta1 O3 Ta1 145.52(18) . . . 3_555
C4 Ta1 O3 Ta1 155.2(2) . . . 3_555
C5 Ta1 O3 Ta1 -163.4(2) . . . 3_555
O3 Ta1 O3 Ta1 -82.12(15) 2_555 . . 3_555
O1 Ta1 O4 Ta1 81.09(13) . . . 2_555
O1 Ta1 O4 Ta1 -174.37(15) . . . 3_555
O2 Ta1 O4 Ta1 173.73(15) . . . 2_555
O2 Ta1 O4 Ta1 -81.73(13) . . . 3_555
O3 Ta1 O4 Ta1 -96.75(14) . . . 2_555
O3 Ta1 O4 Ta1 7.79(12) . . . 3_555
C1 Ta1 O4 Ta1 -32.9(3) . . . 2_555
C1 Ta1 O4 Ta1 71.6(3) . . . 3_555
C3 Ta1 O4 Ta1 -168.4(3) . . . 2_555
C3 Ta1 O4 Ta1 -63.9(4) . . . 3_555
C4 Ta1 O4 Ta1 112.1(4) . . . 2_555
C4 Ta1 O4 Ta1 -143.4(4) . . . 3_555
C5 Ta1 O4 Ta1 36.8(4) . . . 2_555
C5 Ta1 O4 Ta1 141.3(4) . . . 3_555
O1 Ta1 C1 C2 134.2(3) . . . .
O1 Ta1 C1 C5 20.1(4) . . . .
O1 Ta1 C1 C6 -101.9(5) . . . .
O2 Ta1 C1 C2 24.4(4) . . . .
O2 Ta1 C1 C5 -89.7(4) . . . .
O2 Ta1 C1 C6 148.4(5) . . . .
O3 Ta1 C1 C2 -62.2(3) . . . .
O3 Ta1 C1 C5 -176.3(3) . . . .
O3 Ta1 C1 C6 61.8(5) . . . .
O4 Ta1 C1 C2 -121.2(4) . . . .
O4 Ta1 C1 C5 124.7(4) . . . .
O4 Ta1 C1 C6 2.8(7) . . . .
C3 Ta1 C1 C2 35.6(3) . . . .
C3 Ta1 C1 C5 -78.5(4) . . . .
C3 Ta1 C1 C6 159.6(6) . . . .
C4 Ta1 C1 C2 76.9(4) . . . .
C4 Ta1 C1 C5 -37.2(4) . . . .
C4 Ta1 C1 C6 -159.2(6) . . . .
C5 Ta1 C1 C2 114.1(5) . . . .
C5 Ta1 C1 C6 -121.9(7) . . . .
O3 Ta1 C1 C2 -145.6(4) 2_555 . . .
O3 Ta1 C1 C5 100.3(4) 2_555 . . .
O3 Ta1 C1 C6 -21.6(5) 2_555 . . .
O1 Ta1 C3 C2 -141.1(4) . . . .
O1 Ta1 C3 C4 -24.5(4) . . . .
O1 Ta1 C3 C8 96.8(6) . . . .
O2 Ta1 C3 C2 133.9(4) . . . .
O2 Ta1 C3 C4 -109.6(4) . . . .
O2 Ta1 C3 C8 11.8(5) . . . .
O3 Ta1 C3 C2 49.8(4) . . . .
O3 Ta1 C3 C4 166.3(4) . . . .
O3 Ta1 C3 C8 -72.3(6) . . . .
O4 Ta1 C3 C2 115.9(5) . . . .
O4 Ta1 C3 C4 -127.6(4) . . . .
O4 Ta1 C3 C8 -6.2(8) . . . .
C1 Ta1 C3 C2 -37.2(4) . . . .
C1 Ta1 C3 C4 79.4(4) . . . .
C1 Ta1 C3 C8 -159.2(6) . . . .
C4 Ta1 C3 C2 -116.6(6) . . . .
C4 Ta1 C3 C8 121.4(7) . . . .
C5 Ta1 C3 C2 -78.8(4) . . . .
C5 Ta1 C3 C4 37.8(4) . . . .
C5 Ta1 C3 C8 159.1(6) . . . .
O3 Ta1 C3 C2 -38.8(5) 2_555 . . .
O3 Ta1 C3 C4 77.8(4) 2_555 . . .
O3 Ta1 C3 C8 -160.9(5) 2_555 . . .
O1 Ta1 C4 C3 156.6(4) . . . .
O1 Ta1 C4 C5 -89.8(4) . . . .
O1 Ta1 C4 C9 36.8(6) . . . .
O2 Ta1 C4 C3 66.1(4) . . . .
O2 Ta1 C4 C5 179.8(4) . . . .
O2 Ta1 C4 C9 -53.7(6) . . . .
O3 Ta1 C4 C3 -17.7(5) . . . .
O3 Ta1 C4 C5 96.0(4) . . . .
O3 Ta1 C4 C9 -137.5(5) . . . .
O4 Ta1 C4 C3 125.7(4) . . . .
O4 Ta1 C4 C5 -120.6(5) . . . .
O4 Ta1 C4 C9 5.9(9) . . . .
C1 Ta1 C4 C3 -75.8(4) . . . .
C1 Ta1 C4 C5 37.9(4) . . . .
C1 Ta1 C4 C9 164.4(7) . . . .
C3 Ta1 C4 C5 113.7(5) . . . .
C3 Ta1 C4 C9 -119.8(8) . . . .
C5 Ta1 C4 C3 -113.7(5) . . . .
C5 Ta1 C4 C9 126.5(7) . . . .
O3 Ta1 C4 C3 -125.0(4) 2_555 . . .
O3 Ta1 C4 C5 -11.3(4) 2_555 . . .
O3 Ta1 C4 C9 115.3(6) 2_555 . . .
O1 Ta1 C5 C1 -161.3(4) . . . .
O1 Ta1 C5 C4 84.3(4) . . . .
O1 Ta1 C5 C10 -38.0(6) . . . .
O2 Ta1 C5 C1 114.2(3) . . . .
O2 Ta1 C5 C4 -0.3(4) . . . .
O2 Ta1 C5 C10 -122.5(6) . . . .
O3 Ta1 C5 C1 4.6(4) . . . .
O3 Ta1 C5 C4 -109.9(4) . . . .
O3 Ta1 C5 C10 127.9(6) . . . .
O4 Ta1 C5 C1 -117.4(4) . . . .
O4 Ta1 C5 C4 128.1(4) . . . .
O4 Ta1 C5 C10 5.9(9) . . . .
C1 Ta1 C5 C4 -114.5(5) . . . .
C1 Ta1 C5 C10 123.3(8) . . . .
C3 Ta1 C5 C1 76.4(4) . . . .
C3 Ta1 C5 C4 -38.1(4) . . . .
C3 Ta1 C5 C10 -160.4(7) . . . .
C4 Ta1 C5 C1 114.5(5) . . . .
C4 Ta1 C5 C10 -122.2(8) . . . .
O3 Ta1 C5 C1 -75.4(3) 2_555 . . .
O3 Ta1 C5 C4 170.1(4) 2_555 . . .
O3 Ta1 C5 C10 47.9(6) 2_555 . . .
O1 Ta1 O3 Ta1 -70.35(15) . . 2_555 2_555
O2 Ta1 O3 Ta1 11.7(3) . . 2_555 2_555
O3 Ta1 O3 Ta1 82.59(15) . . 2_555 2_555
C1 Ta1 O3 Ta1 175.7(2) . . 2_555 2_555
C3 Ta1 O3 Ta1 177.1(2) . . 2_555 2_555
C4 Ta1 O3 Ta1 -145.24(19) . . 2_555 2_555
C5 Ta1 O3 Ta1 -151.4(2) . . 2_555 2_555
Ta1 O1 B1 C11 161.4(3) . . . .
Ta1 O1 B1 O2 -18.4(8) . . . 2_555
Ta1 O2 B1 O1 17.8(8) . . 3_555 3_555
Ta1 O2 B1 C11 -161.9(3) . . 3_555 3_555
C17 O5 C14 C13 15.4(7) . . . .
C17 O5 C14 C15 -163.6(4) . . . .
C14 O5 C17 C18 170.8(4) . . . .
Ta1 C1 C2 C3 -64.7(4) . . . .
Ta1 C1 C2 C7 119.6(6) . . . .
C5 C1 C2 C3 0.4(7) . . . .
C5 C1 C2 C7 -175.3(6) . . . .
C6 C1 C2 C3 177.2(6) . . . .
C6 C1 C2 C7 1.5(10) . . . .
Ta1 C1 C5 C4 66.3(4) . . . .
Ta1 C1 C5 C10 -116.3(7) . . . .
C2 C1 C5 Ta1 -67.3(4) . . . .
C2 C1 C5 C4 -1.0(7) . . . .
C2 C1 C5 C10 176.4(7) . . . .
C6 C1 C5 Ta1 115.9(6) . . . .
C6 C1 C5 C4 -177.8(6) . . . .
C6 C1 C5 C10 -0.4(11) . . . .
C1 C2 C3 Ta1 64.1(4) . . . .
C1 C2 C3 C4 0.3(7) . . . .
C1 C2 C3 C8 -175.5(6) . . . .
C7 C2 C3 Ta1 -120.3(7) . . . .
C7 C2 C3 C4 175.9(6) . . . .
C7 C2 C3 C8 0.1(11) . . . .
Ta1 C3 C4 C5 -67.4(4) . . . .
Ta1 C3 C4 C9 115.8(6) . . . .
C2 C3 C4 Ta1 66.5(5) . . . .
C2 C3 C4 C5 -0.9(7) . . . .
C2 C3 C4 C9 -177.8(6) . . . .
C8 C3 C4 Ta1 -117.8(6) . . . .
C8 C3 C4 C5 174.8(6) . . . .
C8 C3 C4 C9 -2.0(10) . . . .
Ta1 C4 C5 C1 -67.3(4) . . . .
Ta1 C4 C5 C10 115.3(7) . . . .
C3 C4 C5 Ta1 68.5(4) . . . .
C3 C4 C5 C1 1.2(7) . . . .
C3 C4 C5 C10 -176.2(7) . . . .
C9 C4 C5 Ta1 -115.0(7) . . . .
C9 C4 C5 C1 177.7(6) . . . .
C9 C4 C5 C10 0.3(11) . . . .
C16 C11 C12 C13 -1.8(7) . . . .
B1 C11 C12 C13 -176.9(5) . . . .
C12 C11 C16 C15 0.9(7) . . . .
B1 C11 C16 C15 176.3(5) . . . .
C12 C11 B1 O1 -1.4(8) . . . .
C12 C11 B1 O2 178.4(5) . . . 2_555
C16 C11 B1 O1 -176.3(5) . . . .
C16 C11 B1 O2 3.4(7) . . . 2_555
C11 C12 C13 C14 1.4(8) . . . .
C12 C13 C14 O5 -179.0(5) . . . .
C12 C13 C14 C15 0.0(7) . . . .
O5 C14 C15 C16 178.3(4) . . . .
C13 C14 C15 C16 -0.8(7) . . . .
C14 C15 C16 C11 0.4(7) . . . .
O5 C17 C18 C19 147.8(5) . . . .
O5 C17 C18 C23 -31.7(7) . . . .
C17 C18 C19 C20 177.4(6) . . . .
C23 C18 C19 C20 -3.2(9) . . . .
C17 C18 C23 C22 -177.9(6) . . . .
C19 C18 C23 C22 2.7(9) . . . .
C18 C19 C20 C21 1.1(10) . . . .
C19 C20 C21 C22 1.5(10) . . . .
C20 C21 C22 C23 -1.9(11) . . . .
C21 C22 C23 C18 -0.2(10) . . . .
O6 C24 C25 C26 -130.7(12) . . . 2_555
O6 C24 C25 C26 129.4(10) . . . 3_555
C26 C24 C25 C26 42.0(15) . . . 2_555
C26 C24 C25 C26 -57.9(14) . . . 3_555
O6 C24 C26 C25 -92.3(13) . . . 2_555
O6 C24 C26 C26 140.3(12) . . . 2_555
O6 C24 C26 C25 78.6(16) . . . 3_555
O6 C24 C26 C26 -140.3(12) . . . 3_555
C25 C24 C26 C25 97.2(13) . . . 2_555
C25 C24 C26 C26 -30.3(12) . . . 2_555
C25 C24 C26 C25 -92.0(14) . . . 3_555
C25 C24 C26 C26 49.2(12) . . . 3_555
O6 C24 C25 C26 129.4(10) . . 2_555 .
C25 C24 C25 C26 -108.2(12) . . 2_555 .
O6 C24 C26 C25 78.6(15) . . 2_555 .
O6 C24 C26 C26 -140.3(12) . . 2_555 .
C25 C24 C26 C26 141.2(14) . . 2_555 .
C26 C24 C26 C25 -141.2(14) . . 2_555 .
O6 C24 C25 C26 -130.7(12) . . 3_555 .
C25 C24 C25 C26 106.9(13) . . 3_555 .
O6 C24 C26 C25 -92.3(13) . . 3_555 .
O6 C24 C26 C26 140.3(12) . . 3_555 .
C25 C24 C26 C26 -127.5(13) . . 3_555 .
C26 C24 C26 C25 127.5(13) . . 3_555 .
C24 C25 C26 C26 -32.6(11) . . 2_555 .
C26 C25 C26 C26 21.6(15) 3_555 . 2_555 .
C24 C25 C26 C26 39.1(9) . . 3_555 .
C26 C25 C26 C26 -19.9(15) 2_555 . 3_555 .
C24 C26 C26 C25 41.5(14) . . 2_555 .
C25 C26 C26 C25 -6(2) 2_555 . 2_555 .
C25 C26 C26 C25 136(2) 3_555 . 2_555 .
C26 C26 C26 C25 -21.1(15) 3_555 . 2_555 .
C24 C26 C26 C25 -47.2(11) . . 3_555 .
C25 C26 C26 C25 -141.8(17) 2_555 . 3_555 .
C26 C26 C26 C25 15.4(11) 2_555 . 3_555 .
C25 C26 C26 C25 -6(2) 3_555 . 3_555 .
